data_1543762
loop_
_publ_author_name
'Fukui, Norihito'
'Cha, Wonhee'
'Shimizu, Daiki'
'Oh, Juwon'
'Furukawa, Ko'
'Yorimitsu, Hideki'
'Kim, Dongho'
'Osuka, Atsuhiro'

_publ_section_title
;
 Highly planar diarylamine-fused porphyrins and their remarkably stable
 radical cations.
;
_journal_issue 1
_journal_name_full 'Chemical science'
_journal_page_first 189
_journal_page_last 199
_journal_paper_doi 10.1039/c6sc02721k
_journal_volume 8
_journal_year 2017
_chemical_formula_moiety '(C74 H75 Cl2 N5 Ni), (Cl6 Sb), 0.5(C H2 Cl2)'
_chemical_formula_sum 'C74.5 H76 Cl9 N5 Ni Sb'
_chemical_formula_weight 1540.91
_chemical_name_systematic '[9]+'
_space_group_crystal_system monoclinic
_space_group_IT_number 14
_space_group_name_Hall '-P 2yn'
_space_group_name_H-M_alt 'P 1 21/n 1'
_symmetry_space_group_name_Hall '-P 2yn'
_symmetry_space_group_name_H-M 'P 1 21/n 1'
_atom_sites_solution_hydrogens geom
_audit_creation_method SHELXL-2014/7
_audit_update_record
;
2016-03-17 deposited with the CCDC.
2016-08-01 downloaded from the CCDC.
;
_cell_angle_alpha 90
_cell_angle_beta 113.508(6)
_cell_angle_gamma 90
_cell_formula_units_Z 4
_cell_length_a 27.888(11)
_cell_length_b 9.758(3)
_cell_length_c 29.846(11)
_cell_measurement_reflns_used 2489
_cell_measurement_temperature 93(2)
_cell_measurement_theta_max 67.9
_cell_measurement_theta_min 31.5
_cell_volume 7448(5)
_computing_structure_refinement 'SHELXL-2014/7 (Sheldrick, 2014)'
_diffrn_ambient_temperature 93(2)
_diffrn_detector_area_resol_mean 5.8140
_diffrn_measured_fraction_theta_full 0.987
_diffrn_measured_fraction_theta_max 0.986
_diffrn_measurement_device_type 'Rigaku XtaLAB P200'
_diffrn_measurement_method \w
_diffrn_radiation_monochromator graphite
_diffrn_radiation_source 'fine-focus sealed tube'
_diffrn_radiation_type CuK\a
_diffrn_radiation_wavelength 1.54187
_diffrn_reflns_av_R_equivalents 0.1205
_diffrn_reflns_av_unetI/netI 0.1036
_diffrn_reflns_Laue_measured_fraction_full 0.987
_diffrn_reflns_Laue_measured_fraction_max 0.986
_diffrn_reflns_limit_h_max 32
_diffrn_reflns_limit_h_min -33
_diffrn_reflns_limit_k_max 11
_diffrn_reflns_limit_k_min -11
_diffrn_reflns_limit_l_max 33
_diffrn_reflns_limit_l_min -35
_diffrn_reflns_number 49623
_diffrn_reflns_point_group_measured_fraction_full 0.987
_diffrn_reflns_point_group_measured_fraction_max 0.986
_diffrn_reflns_theta_full 67.687
_diffrn_reflns_theta_max 68.247
_diffrn_reflns_theta_min 6.535
_exptl_absorpt_coefficient_mu 6.500
_exptl_absorpt_correction_T_max 1.000
_exptl_absorpt_correction_T_min 0.590
_exptl_absorpt_correction_type multi-scan
_exptl_absorpt_process_details 'REQAB (Rigaku, 1998)'
_exptl_crystal_colour Brown
_exptl_crystal_density_diffrn 1.374
_exptl_crystal_density_method 'not measured'
_exptl_crystal_description Prism
_exptl_crystal_F_000 3160
_exptl_crystal_size_max 0.480
_exptl_crystal_size_mid 0.050
_exptl_crystal_size_min 0.010
_refine_diff_density_max 1.438
_refine_diff_density_min -1.214
_refine_diff_density_rms 0.123
_refine_ls_extinction_method none
_refine_ls_goodness_of_fit_ref 1.004
_refine_ls_hydrogen_treatment constr
_refine_ls_matrix_type full
_refine_ls_number_parameters 814
_refine_ls_number_reflns 13432
_refine_ls_number_restraints 43
_refine_ls_restrained_S_all 1.005
_refine_ls_R_factor_all 0.1312
_refine_ls_R_factor_gt 0.0826
_refine_ls_shift/su_max 0.001
_refine_ls_shift/su_mean 0.000
_refine_ls_structure_factor_coef Fsqd
_refine_ls_weighting_details 'w=1/[\s^2^(Fo^2^)+(0.1300P)^2^] where P=(Fo^2^+2Fc^2^)/3'
_refine_ls_weighting_scheme calc
_refine_ls_wR_factor_gt 0.2130
_refine_ls_wR_factor_ref 0.2363
_reflns_Friedel_coverage 0.000
_reflns_number_gt 7487
_reflns_number_total 13432
_reflns_threshold_expression 'I > 2\s(I)'
_cod_data_source_file c6sc02721k2.cif
_cod_data_source_block 50801NF
_cod_depositor_comments
;
The following automatic conversions were performed:

'_exptl_absorpt_correction_type' value 'Multi-scan' changed to
'multi-scan' according to
/usr/data/users/saulius/crontab/automatic-downloads/rss-feeds/RSC/lib/dictionaries/cif_core.dic
dictionary named 'cif_core.dic' version 2.4.2 from 2011-04-26.

Automatic conversion script
Id: cif_fix_values 4268 2015-11-12 08:31:59Z antanas 

 Adding full bibliography for 1543756--1543762.cif.

 Adding full bibliography for 1543756--1543762.cif.
;
_cod_original_formula_sum 'C74.50 H76 Cl9 N5 Ni Sb'
_cod_database_code 1543762
_shelx_shelxl_version_number 2014/7
_shelx_space_group_comment
;
The symmetry employed for this shelxl refinement is uniquely defined
by the following loop, which should always be used as a source of
symmetry information in preference to the above space-group names.
They are only intended as comments.
;
_shelx_estimated_absorpt_t_min 0.146
_shelx_estimated_absorpt_t_max 0.938

loop_
_space_group_symop_operation_xyz
'x, y, z'
'-x+1/2, y+1/2, -z+1/2'
'-x, -y, -z'
'x-1/2, -y-1/2, z-1/2'

loop_
_atom_site_label
_atom_site_type_symbol
_atom_site_fract_x
_atom_site_fract_y
_atom_site_fract_z
_atom_site_U_iso_or_equiv
_atom_site_adp_type
_atom_site_occupancy
_atom_site_site_symmetry_order
_atom_site_calc_flag
_atom_site_refinement_flags_posn
_atom_site_refinement_flags_adp
_atom_site_refinement_flags_occupancy
_atom_site_disorder_assembly
_atom_site_disorder_group
Sb1 Sb 0.07454(2) 0.68751(6) 0.32263(2) 0.0584(2) Uani 1 1 d . . . . .
Ni1 Ni 0.06751(4) 0.19282(12) 0.36893(4) 0.0428(3) Uani 1 1 d . . . . .
Cl1 Cl 0.00289(7) 0.6042(2) 0.33794(6) 0.0563(5) Uani 1 1 d . . . . .
Cl2 Cl 0.10326(7) 0.8067(2) 0.39787(7) 0.0628(5) Uani 1 1 d . . . . .
Cl3 Cl -0.13970(8) 0.4140(3) 0.32621(7) 0.0703(6) Uani 1 1 d . . . . .
Cl4 Cl 0.12486(9) 0.4956(2) 0.36374(8) 0.0686(6) Uani 1 1 d . . . . .
Cl5 Cl 0.19622(8) -0.0377(3) 0.55748(6) 0.0742(7) Uani 1 1 d . . . . .
Cl6 Cl 0.02341(10) 0.8779(2) 0.28267(8) 0.0751(6) Uani 1 1 d . . . . .
Cl7 Cl 0.04389(12) 0.5663(3) 0.24811(8) 0.0862(7) Uani 1 1 d . . . . .
Cl8 Cl 0.14659(12) 0.7743(3) 0.30980(12) 0.0994(9) Uani 1 1 d . . . . .
N1 N 0.0086(2) 0.2346(6) 0.4981(2) 0.0457(14) Uani 1 1 d . . . . .
N2 N 0.0359(2) 0.2198(6) 0.29922(19) 0.0457(14) Uani 1 1 d . . . . .
C1 C -0.0057(3) 0.2716(7) 0.4149(2) 0.0403(15) Uani 1 1 d . . . . .
N3 N 0.1334(2) 0.1493(6) 0.3653(2) 0.0467(14) Uani 1 1 d . . . . .
N4 N 0.0971(2) 0.1456(6) 0.43848(19) 0.0441(13) Uani 1 1 d . . . . .
N5 N 0.0025(2) 0.2521(6) 0.37320(19) 0.0419(13) Uani 1 1 d . . . . .
C2 C -0.0430(3) 0.2972(7) 0.3361(2) 0.0460(16) Uani 1 1 d . . . . .
C3 C 0.1451(3) 0.0835(8) 0.4658(2) 0.0481(17) Uani 1 1 d . . . . .
C4 C 0.0286(3) 0.0587(8) 0.6147(3) 0.0508(18) Uani 1 1 d . . . . .
H1 H 0.0109 0.0471 0.6358 0.061 Uiso 1 1 calc R U . . .
C5 C 0.1458(3) 0.1638(8) 0.3253(2) 0.0494(18) Uani 1 1 d . . . . .
C6 C -0.0657(3) 0.3748(8) 0.4476(3) 0.0495(17) Uani 1 1 d . . . . .
C7 C -0.0310(3) 0.3316(8) 0.4936(3) 0.0492(18) Uani 1 1 d . . . . .
C8 C 0.1017(3) 0.0953(8) 0.5155(2) 0.0458(17) Uani 1 1 d . . . . .
C9 C -0.1036(3) 0.3378(8) 0.2489(3) 0.0518(19) Uani 1 1 d . . . . .
C10 C 0.2207(3) 0.1071(9) 0.3868(3) 0.057(2) Uani 1 1 d . . . . .
H2 H 0.2561 0.0846 0.4061 0.069 Uiso 1 1 calc R U . . .
C11 C 0.0725(3) 0.1529(7) 0.4700(2) 0.0409(16) Uani 1 1 d . . . . .
C12 C 0.2416(3) -0.1354(8) 0.4781(2) 0.0497(18) Uani 1 1 d . . . . .
H3 H 0.2121 -0.1901 0.4598 0.060 Uiso 1 1 calc R U . . .
C13 C 0.1795(3) 0.1105(8) 0.4026(2) 0.0492(17) Uani 1 1 d . . . . .
C14 C -0.0246(3) 0.2338(8) 0.2203(2) 0.0527(18) Uani 1 1 d . . . . .
H4 H -0.0574 0.2450 0.1935 0.063 Uiso 1 1 calc R U . . .
C15 C 0.0312(3) 0.1518(7) 0.5408(2) 0.0473(17) Uani 1 1 d . . . . .
C16 C 0.0585(3) 0.2012(8) 0.2660(2) 0.0512(18) Uani 1 1 d . . . . .
C17 C 0.1572(3) 0.0712(10) 0.2319(3) 0.061(2) Uani 1 1 d . . . . .
H5 H 0.1635 -0.0047 0.2534 0.073 Uiso 1 1 calc R U . . .
C18 C 0.0796(3) 0.0882(8) 0.5518(2) 0.0468(17) Uani 1 1 d . . . . .
C19 C -0.0779(3) 0.3475(8) 0.3562(3) 0.0492(18) Uani 1 1 d . . . . .
C20 C 0.2009(3) 0.1411(9) 0.3397(3) 0.060(2) Uani 1 1 d . . . . .
H6 H 0.2197 0.1490 0.3194 0.073 Uiso 1 1 calc R U . . .
C21 C 0.2891(3) -0.1968(9) 0.5031(3) 0.0537(19) Uani 1 1 d . . . . .
C22 C 0.0782(3) 0.0065(8) 0.6278(2) 0.055(2) Uani 1 1 d . . . . .
H7 H 0.0957 -0.0356 0.6588 0.066 Uiso 1 1 calc R U . . .
C23 C -0.0540(3) 0.3333(8) 0.4061(2) 0.0482(17) Uani 1 1 d . . . . .
C24 C 0.1466(3) 0.0520(8) 0.5126(2) 0.0506(18) Uani 1 1 d . . . . .
C25 C -0.1070(3) 0.4659(9) 0.4436(3) 0.059(2) Uani 1 1 d . . . . .
H8 H -0.1314 0.4937 0.4123 0.070 Uiso 1 1 calc R U . . .
C26 C 0.0044(3) 0.1277(8) 0.5712(2) 0.0498(18) Uani 1 1 d . . . . .
H9 H -0.0305 0.1591 0.5617 0.060 Uiso 1 1 calc R U . . .
C27 C 0.2799(3) 0.0874(9) 0.5056(3) 0.0559(19) Uani 1 1 d . . . . .
H10 H 0.2758 0.1838 0.5070 0.067 Uiso 1 1 calc R U . . .
C28 C -0.1080(3) 0.4715(9) 0.2341(3) 0.058(2) Uani 1 1 d . . . . .
H11 H -0.0780 0.5287 0.2460 0.069 Uiso 1 1 calc R U . . .
C29 C 0.1361(3) 0.2935(9) 0.1678(3) 0.061(2) Uani 1 1 d . . . . .
C30 C -0.1468(3) 0.2527(8) 0.2301(3) 0.0528(18) Uani 1 1 d . . . . .
H12 H -0.1438 0.1595 0.2400 0.063 Uiso 1 1 calc R U . . .
C31 C 0.0198(3) 0.2068(9) 0.2172(3) 0.057(2) Uani 1 1 d . . . . .
H13 H 0.0254 0.1936 0.1880 0.069 Uiso 1 1 calc R U . . .
C32 C -0.0158(3) 0.2437(8) 0.2710(3) 0.0515(18) Uani 1 1 d . . . . .
C33 C 0.2362(3) 0.0063(9) 0.4793(2) 0.0513(18) Uani 1 1 d . . . . .
C34 C -0.1116(3) 0.5132(9) 0.4846(3) 0.060(2) Uani 1 1 d . . . . .
H14 H -0.1403 0.5700 0.4818 0.072 Uiso 1 1 calc R U . . .
C35 C 0.3294(3) 0.0291(9) 0.5298(3) 0.0539(19) Uani 1 1 d . . . . .
C36 C 0.1019(3) 0.0158(8) 0.5960(2) 0.0495(17) Uani 1 1 d . . . . .
H15 H 0.1347 -0.0282 0.6039 0.059 Uiso 1 1 calc R U . . .
C37 C -0.0342(3) 0.3931(8) 0.5353(3) 0.0514(18) Uani 1 1 d . . . . .
H16 H -0.0080 0.3743 0.5668 0.062 Uiso 1 1 calc R U . . .
C38 C -0.1556(4) 0.5258(9) 0.2018(3) 0.067(2) Uani 1 1 d . . . . .
C39 C 0.1307(3) 0.1828(9) 0.2379(3) 0.0555(19) Uani 1 1 d . . . . .
C40 C 0.1199(3) 0.2940(9) 0.2065(3) 0.0546(19) Uani 1 1 d . . . . .
H17 H 0.1015 0.3707 0.2113 0.066 Uiso 1 1 calc R U . . .
C41 C -0.0534(3) 0.2881(7) 0.2865(2) 0.0481(17) Uani 1 1 d . . . . .
C42 C 0.1106(3) 0.1833(8) 0.2777(3) 0.0523(18) Uani 1 1 d . . . . .
C43 C 0.1853(3) 0.0704(8) 0.4498(3) 0.0516(18) Uani 1 1 d . . . . .
C44 C 0.0924(5) 0.5261(14) 0.1419(5) 0.123(5) Uani 1 1 d . . . . .
H22 H 0.0612 0.4874 0.1445 0.185 Uiso 1 1 calc R U . . .
H23 H 0.1140 0.5715 0.1726 0.185 Uiso 1 1 calc R U . . .
H24 H 0.0818 0.5929 0.1152 0.185 Uiso 1 1 calc R U . . .
C45 C 0.0252(3) 0.2196(7) 0.4603(2) 0.0440(17) Uani 1 1 d . . . . .
C46 C -0.1935(3) 0.3010(9) 0.1976(3) 0.065(2) Uani 1 1 d . . . . .
C47 C 0.3325(3) -0.1120(8) 0.5287(3) 0.0527(18) Uani 1 1 d . . . . .
H18 H 0.3655 -0.1541 0.5461 0.063 Uiso 1 1 calc R U . . .
C48 C -0.0744(3) 0.4788(8) 0.5308(3) 0.057(2) Uani 1 1 d . . . . .
H19 H -0.0771 0.5153 0.5592 0.068 Uiso 1 1 calc R U . . .
C49 C 0.2060(4) -0.0541(10) 0.1864(3) 0.070(2) Uani 1 1 d . . . . .
C50 C 0.1754(3) 0.0673(10) 0.1942(3) 0.068(2) Uani 1 1 d . . . . .
C51 C 0.3763(3) 0.1214(10) 0.5545(3) 0.071(2) Uani 1 1 d . . . . .
C52 C 0.0863(6) 0.3617(14) 0.0804(4) 0.122(5) Uani 1 1 d . . . . .
H25 H 0.0546 0.3231 0.0821 0.183 Uiso 1 1 calc R U . . .
H26 H 0.0768 0.4386 0.0574 0.183 Uiso 1 1 calc R U . . .
H27 H 0.1040 0.2910 0.0692 0.183 Uiso 1 1 calc R U . . .
C53 C 0.3837(4) 0.2070(11) 0.5140(4) 0.083(3) Uani 1 1 d . . . . .
H28 H 0.3518 0.2594 0.4961 0.124 Uiso 1 1 calc R U . . .
H29 H 0.4132 0.2702 0.5289 0.124 Uiso 1 1 calc R U . . .
H30 H 0.3909 0.1456 0.4914 0.124 Uiso 1 1 calc R U . . .
C54 C 0.1633(3) 0.1824(10) 0.1632(3) 0.068(2) Uani 1 1 d . . . . .
H20 H 0.1749 0.1825 0.1373 0.081 Uiso 1 1 calc R U . . .
C55 C 0.2750(5) -0.3991(10) 0.4481(4) 0.090(3) Uani 1 1 d . . . . .
H31 H 0.2396 -0.3648 0.4294 0.135 Uiso 1 1 calc R U . . .
H32 H 0.2988 -0.3621 0.4343 0.135 Uiso 1 1 calc R U . . .
H33 H 0.2751 -0.4994 0.4465 0.135 Uiso 1 1 calc R U . . .
C56 C 0.2931(3) -0.3538(9) 0.5012(3) 0.061(2) Uani 1 1 d . . . . .
C57 C -0.1382(4) 0.7621(10) 0.2364(4) 0.084(3) Uani 1 1 d . . . . .
H34 H -0.1041 0.7274 0.2590 0.126 Uiso 1 1 calc R U . . .
H35 H -0.1348 0.8583 0.2288 0.126 Uiso 1 1 calc R U . . .
H36 H -0.1634 0.7545 0.2517 0.126 Uiso 1 1 calc R U . . .
C58 C 0.1694(5) 0.4685(16) 0.1277(6) 0.148(6) Uani 1 1 d . . . . .
H37 H 0.1894 0.3944 0.1210 0.222 Uiso 1 1 calc R U . . .
H38 H 0.1590 0.5353 0.1009 0.222 Uiso 1 1 calc R U . . .
H39 H 0.1912 0.5139 0.1584 0.222 Uiso 1 1 calc R U . . .
C59 C 0.2160(4) -0.1644(10) 0.2255(3) 0.077(3) Uani 1 1 d . . . . .
H40 H 0.2354 -0.1244 0.2579 0.115 Uiso 1 1 calc R U . . .
H41 H 0.1825 -0.2002 0.2239 0.115 Uiso 1 1 calc R U . . .
H42 H 0.2364 -0.2391 0.2199 0.115 Uiso 1 1 calc R U . . .
C60 C -0.2416(4) 0.2069(11) 0.1774(5) 0.095(3) Uani 1 1 d . U . . .
C61 C 0.3665(4) 0.2175(11) 0.5905(3) 0.081(3) Uani 1 1 d . . . . .
H43 H 0.3341 0.2688 0.5733 0.121 Uiso 1 1 calc R U . . .
H44 H 0.3633 0.1636 0.6168 0.121 Uiso 1 1 calc R U . . .
H45 H 0.3958 0.2817 0.6043 0.121 Uiso 1 1 calc R U . . .
C62 C -0.1574(5) 0.6774(10) 0.1892(3) 0.089(3) Uani 1 1 d . . . . .
C63 C 0.2600(4) -0.0017(11) 0.1912(3) 0.082(3) Uani 1 1 d . . . . .
H46 H 0.2790 0.0356 0.2241 0.123 Uiso 1 1 calc R U . . .
H47 H 0.2800 -0.0776 0.1856 0.123 Uiso 1 1 calc R U . . .
H48 H 0.2554 0.0704 0.1669 0.123 Uiso 1 1 calc R U . . .
C64 C -0.2922(4) 0.2775(12) 0.1663(4) 0.091(3) Uani 1 1 d . U . . .
H49 H -0.2916 0.3222 0.1959 0.137 Uiso 1 1 calc R U . . .
H50 H -0.2976 0.3467 0.1409 0.137 Uiso 1 1 calc R U . . .
H51 H -0.3207 0.2105 0.1547 0.137 Uiso 1 1 calc R U . . .
C65 C -0.1969(4) 0.4364(10) 0.1852(3) 0.080(3) Uani 1 1 d . . . . .
H21 H -0.2299 0.4708 0.1638 0.096 Uiso 1 1 calc R U . . .
C66 C 0.1760(4) -0.1122(10) 0.1357(3) 0.076(3) Uani 1 1 d . . . . .
H52 H 0.1701 -0.0398 0.1113 0.114 Uiso 1 1 calc R U . . .
H53 H 0.1961 -0.1866 0.1296 0.114 Uiso 1 1 calc R U . . .
H54 H 0.1422 -0.1477 0.1336 0.114 Uiso 1 1 calc R U . . .
C67 C 0.1234(3) 0.4126(10) 0.1316(3) 0.065(2) Uani 1 1 d . . . . .
C68 C -0.1153(7) 0.7074(13) 0.1671(5) 0.139(6) Uani 1 1 d . . . . .
H55 H -0.0809 0.6755 0.1900 0.209 Uiso 1 1 calc R U . . .
H56 H -0.1252 0.6590 0.1360 0.209 Uiso 1 1 calc R U . . .
H57 H -0.1139 0.8061 0.1618 0.209 Uiso 1 1 calc R U . . .
C69 C 0.2551(5) -0.4192(11) 0.5205(4) 0.102(4) Uani 1 1 d . . . . .
H58 H 0.2650 -0.3932 0.5547 0.152 Uiso 1 1 calc R U . . .
H59 H 0.2195 -0.3872 0.5010 0.152 Uiso 1 1 calc R U . . .
H60 H 0.2564 -0.5192 0.5180 0.152 Uiso 1 1 calc R U . . .
C70 C 0.4259(4) 0.0432(13) 0.5808(6) 0.127(5) Uani 1 1 d . . . . .
H61 H 0.4548 0.1076 0.5960 0.190 Uiso 1 1 calc R U . . .
H62 H 0.4220 -0.0141 0.6062 0.190 Uiso 1 1 calc R U . . .
H63 H 0.4332 -0.0151 0.5576 0.190 Uiso 1 1 calc R U . . .
C71 C -0.2385(5) 0.0945(15) 0.2145(8) 0.186(9) Uani 1 1 d . U . . .
H64 H -0.2057 0.0437 0.2234 0.279 Uiso 1 1 calc R U . . .
H65 H -0.2398 0.1365 0.2438 0.279 Uiso 1 1 calc R U . . .
H66 H -0.2681 0.0315 0.2000 0.279 Uiso 1 1 calc R U . . .
C72 C -0.2077(7) 0.7254(14) 0.1548(6) 0.201(11) Uani 1 1 d . . . . .
H67 H -0.2056 0.8234 0.1487 0.301 Uiso 1 1 calc R U . . .
H68 H -0.2176 0.6748 0.1240 0.301 Uiso 1 1 calc R U . . .
H69 H -0.2340 0.7104 0.1683 0.301 Uiso 1 1 calc R U . . .
C73 C 0.3483(5) -0.4050(11) 0.5320(4) 0.104(4) Uani 1 1 d . . . . .
H70 H 0.3588 -0.3744 0.5658 0.155 Uiso 1 1 calc R U . . .
H71 H 0.3489 -0.5053 0.5310 0.155 Uiso 1 1 calc R U . . .
H72 H 0.3727 -0.3681 0.5188 0.155 Uiso 1 1 calc R U . . .
C79 C -0.2436(6) 0.140(2) 0.1318(7) 0.190(9) Uani 1 1 d . U . . .
H73 H -0.2104 0.0928 0.1385 0.285 Uiso 1 1 calc R U . . .
H74 H -0.2723 0.0737 0.1204 0.285 Uiso 1 1 calc R U . . .
H75 H -0.2493 0.2099 0.1066 0.285 Uiso 1 1 calc R U . . .
C81 C 0.9891(12) 0.086(3) 0.9368(9) 0.125(9) Uiso 0.5 1 d D . P A 2
H76 H 1.0241 0.1277 0.9461 0.150 Uiso 0.5 1 calc R U P A 2
H77 H 0.9640 0.1596 0.9354 0.150 Uiso 0.5 1 calc R U P A 2
Cl11 Cl 0.9907(19) -0.034(5) 0.9787(13) 0.55(2) Uiso 0.5 1 d D . P A 2
Cl12 Cl 0.9701(5) 0.0084(13) 0.8805(5) 0.202(4) Uiso 0.5 1 d D . P A 2

loop_
_atom_site_aniso_label
_atom_site_aniso_U_11
_atom_site_aniso_U_22
_atom_site_aniso_U_33
_atom_site_aniso_U_23
_atom_site_aniso_U_13
_atom_site_aniso_U_12
Sb1 0.0796(4) 0.0564(3) 0.0575(3) -0.0063(2) 0.0467(3) -0.0121(3)
Ni1 0.0461(6) 0.0531(7) 0.0354(5) 0.0030(5) 0.0226(5) 0.0021(5)
Cl1 0.0626(11) 0.0638(12) 0.0458(9) -0.0001(8) 0.0249(8) -0.0138(9)
Cl2 0.0550(11) 0.0741(13) 0.0670(11) -0.0210(10) 0.0325(9) -0.0150(10)
Cl3 0.0624(12) 0.1004(17) 0.0498(10) 0.0061(10) 0.0240(9) 0.0262(11)
Cl4 0.0754(13) 0.0657(13) 0.0774(13) -0.0081(10) 0.0439(11) -0.0022(10)
Cl5 0.0662(13) 0.1175(19) 0.0411(9) 0.0132(11) 0.0236(9) 0.0344(12)
Cl6 0.1107(18) 0.0602(13) 0.0664(12) 0.0055(10) 0.0480(12) -0.0093(12)
Cl7 0.141(2) 0.0773(16) 0.0571(12) -0.0109(11) 0.0566(14) -0.0098(14)
Cl8 0.122(2) 0.0834(17) 0.146(2) -0.0014(16) 0.109(2) -0.0143(15)
N1 0.047(3) 0.054(4) 0.043(3) 0.002(3) 0.025(3) 0.006(3)
N2 0.044(3) 0.059(4) 0.038(3) 0.004(3) 0.019(3) 0.005(3)
C1 0.042(4) 0.046(4) 0.040(3) 0.006(3) 0.024(3) 0.005(3)
N3 0.044(3) 0.062(4) 0.042(3) 0.005(3) 0.026(3) 0.004(3)
N4 0.045(3) 0.055(4) 0.036(3) -0.005(3) 0.020(3) 0.001(3)
N5 0.049(3) 0.044(3) 0.038(3) 0.005(2) 0.023(3) -0.001(3)
C2 0.051(4) 0.048(4) 0.039(3) 0.003(3) 0.018(3) -0.007(3)
C3 0.058(5) 0.049(4) 0.044(4) -0.003(3) 0.028(3) -0.003(4)
C4 0.063(5) 0.050(5) 0.048(4) 0.004(3) 0.031(4) 0.001(4)
C5 0.056(5) 0.059(5) 0.045(4) 0.009(3) 0.032(3) 0.010(4)
C6 0.047(4) 0.057(5) 0.054(4) 0.009(4) 0.030(3) 0.004(4)
C7 0.055(4) 0.054(5) 0.051(4) 0.007(3) 0.035(4) 0.001(4)
C8 0.050(4) 0.057(5) 0.033(3) -0.003(3) 0.020(3) 0.001(3)
C9 0.054(5) 0.062(5) 0.043(4) 0.001(4) 0.024(3) 0.002(4)
C10 0.046(4) 0.080(6) 0.051(4) 0.004(4) 0.024(4) 0.006(4)
C11 0.045(4) 0.047(4) 0.037(3) 0.001(3) 0.023(3) 0.001(3)
C12 0.051(5) 0.062(5) 0.046(4) -0.010(4) 0.029(3) -0.002(4)
C13 0.052(4) 0.057(5) 0.044(4) 0.001(3) 0.024(3) 0.004(4)
C14 0.052(4) 0.063(5) 0.038(4) 0.006(3) 0.012(3) 0.002(4)
C15 0.056(5) 0.053(5) 0.037(3) 0.004(3) 0.023(3) -0.002(3)
C16 0.060(5) 0.059(5) 0.041(4) 0.005(3) 0.028(3) 0.000(4)
C17 0.066(5) 0.081(6) 0.046(4) 0.007(4) 0.034(4) 0.005(4)
C18 0.049(4) 0.057(5) 0.035(3) 0.001(3) 0.017(3) 0.001(3)
C19 0.052(4) 0.051(5) 0.047(4) 0.007(3) 0.022(3) 0.010(3)
C20 0.057(5) 0.076(6) 0.060(5) 0.013(4) 0.036(4) 0.008(4)
C21 0.058(5) 0.071(5) 0.042(4) 0.004(4) 0.030(4) -0.004(4)
C22 0.080(6) 0.052(5) 0.037(4) 0.002(3) 0.029(4) -0.006(4)
C23 0.048(4) 0.057(5) 0.046(4) 0.000(3) 0.026(3) -0.001(3)
C24 0.057(5) 0.057(5) 0.038(4) 0.000(3) 0.019(3) 0.008(4)
C25 0.056(5) 0.069(5) 0.058(4) 0.002(4) 0.030(4) 0.005(4)
C26 0.062(5) 0.054(5) 0.044(4) 0.001(3) 0.031(4) -0.002(4)
C27 0.063(5) 0.064(5) 0.045(4) -0.008(4) 0.026(4) -0.001(4)
C28 0.071(5) 0.056(5) 0.043(4) -0.005(4) 0.019(4) -0.012(4)
C29 0.064(5) 0.072(6) 0.057(4) 0.013(4) 0.036(4) 0.005(4)
C30 0.060(5) 0.049(4) 0.056(4) 0.001(4) 0.031(4) 0.001(4)
C31 0.061(5) 0.077(6) 0.042(4) 0.001(4) 0.028(4) -0.002(4)
C32 0.060(5) 0.044(4) 0.055(4) 0.004(3) 0.028(4) -0.004(4)
C33 0.051(4) 0.067(6) 0.039(4) -0.002(3) 0.021(3) 0.004(4)
C34 0.058(5) 0.066(5) 0.068(5) 0.006(4) 0.039(4) 0.005(4)
C35 0.051(5) 0.060(5) 0.055(4) 0.010(4) 0.026(4) 0.004(4)
C36 0.046(4) 0.059(5) 0.044(4) 0.007(3) 0.019(3) 0.002(3)
C37 0.057(5) 0.059(5) 0.051(4) 0.007(4) 0.036(4) 0.002(4)
C38 0.076(6) 0.055(5) 0.049(4) -0.007(4) 0.005(4) 0.000(5)
C39 0.051(4) 0.077(6) 0.046(4) 0.011(4) 0.028(3) 0.005(4)
C40 0.056(5) 0.066(5) 0.050(4) 0.004(4) 0.029(4) -0.003(4)
C41 0.057(4) 0.047(4) 0.048(4) 0.000(3) 0.029(4) -0.001(3)
C42 0.066(5) 0.056(5) 0.050(4) 0.008(4) 0.039(4) 0.006(4)
C43 0.056(5) 0.057(5) 0.047(4) 0.000(3) 0.026(3) 0.000(4)
C44 0.152(12) 0.125(11) 0.130(10) 0.066(9) 0.096(10) 0.040(9)
C45 0.049(4) 0.056(5) 0.032(3) -0.010(3) 0.022(3) -0.008(3)
C46 0.049(5) 0.069(6) 0.066(5) -0.002(4) 0.013(4) 0.002(4)
C47 0.049(4) 0.059(5) 0.047(4) 0.006(4) 0.016(3) 0.002(4)
C48 0.071(5) 0.058(5) 0.058(5) 0.003(4) 0.043(4) 0.006(4)
C49 0.086(6) 0.083(6) 0.066(5) 0.008(5) 0.056(5) 0.009(5)
C50 0.071(6) 0.093(7) 0.053(4) 0.002(5) 0.039(4) 0.001(5)
C51 0.053(5) 0.082(6) 0.073(6) 0.003(5) 0.019(4) -0.004(5)
C52 0.148(12) 0.123(10) 0.078(7) 0.019(7) 0.029(7) -0.024(9)
C53 0.084(7) 0.082(7) 0.096(7) -0.002(5) 0.050(6) -0.023(5)
C54 0.078(6) 0.087(7) 0.058(5) 0.013(5) 0.047(4) 0.002(5)
C55 0.141(10) 0.060(6) 0.091(7) -0.011(5) 0.069(7) 0.007(6)
C56 0.068(5) 0.066(6) 0.051(4) 0.003(4) 0.025(4) 0.009(4)
C57 0.101(7) 0.051(5) 0.088(7) 0.000(5) 0.025(6) 0.014(5)
C58 0.124(11) 0.157(13) 0.201(16) 0.088(12) 0.105(11) 0.007(10)
C59 0.088(7) 0.099(7) 0.061(5) 0.007(5) 0.049(5) 0.025(5)
C60 0.055(5) 0.081(7) 0.139(9) -0.022(7) 0.029(6) -0.012(5)
C61 0.074(6) 0.104(8) 0.054(5) -0.006(5) 0.014(4) -0.029(5)
C62 0.122(9) 0.056(6) 0.055(5) -0.001(4) -0.001(6) 0.002(6)
C63 0.079(6) 0.110(8) 0.077(6) 0.000(6) 0.053(5) 0.006(6)
C64 0.061(6) 0.104(8) 0.106(8) 0.030(6) 0.029(5) 0.010(5)
C65 0.079(7) 0.070(7) 0.064(5) -0.004(5) 0.001(5) 0.018(5)
C66 0.098(7) 0.081(6) 0.071(6) 0.008(5) 0.057(5) 0.008(5)
C67 0.075(6) 0.078(6) 0.057(5) 0.008(4) 0.039(4) -0.001(5)
C68 0.253(19) 0.080(9) 0.101(9) 0.018(7) 0.089(11) -0.012(10)
C69 0.143(10) 0.078(7) 0.122(9) 0.028(6) 0.094(8) 0.007(7)
C70 0.057(6) 0.093(9) 0.195(14) 0.025(9) 0.012(8) -0.007(6)
C71 0.064(7) 0.102(10) 0.32(2) 0.091(13) 0.002(10) -0.019(7)
C72 0.231(19) 0.071(9) 0.144(13) 0.021(8) -0.091(13) -0.015(10)
C73 0.116(9) 0.068(7) 0.114(9) -0.009(6) 0.033(7) 0.017(6)
C79 0.122(11) 0.208(16) 0.257(19) -0.168(16) 0.093(12) -0.074(11)

loop_
_atom_type_symbol
_atom_type_description
_atom_type_scat_dispersion_real
_atom_type_scat_dispersion_imag
_atom_type_scat_source
C C 0.0181 0.0091 'International Tables Vol C Tables 4.2.6.8 and 6.1.1.4'
H H 0.0000 0.0000 'International Tables Vol C Tables 4.2.6.8 and 6.1.1.4'
N N 0.0311 0.0180 'International Tables Vol C Tables 4.2.6.8 and 6.1.1.4'
Cl Cl 0.3639 0.7018 'International Tables Vol C Tables 4.2.6.8 and 6.1.1.4'
Ni Ni -3.0029 0.5091 'International Tables Vol C Tables 4.2.6.8 and 6.1.1.4'
Sb Sb -0.0562 5.8946 'International Tables Vol C Tables 4.2.6.8 and 6.1.1.4'

loop_
_geom_angle_atom_site_label_1
_geom_angle_atom_site_label_2
_geom_angle_atom_site_label_3
_geom_angle
_geom_angle_site_symmetry_1
Cl8 Sb1 Cl6 91.01(10) .
Cl8 Sb1 Cl7 92.23(10) .
Cl6 Sb1 Cl7 89.97(9) .
Cl8 Sb1 Cl1 178.14(9) .
Cl6 Sb1 Cl1 88.94(8) .
Cl7 Sb1 Cl1 89.63(8) .
Cl8 Sb1 Cl2 89.41(9) .
Cl6 Sb1 Cl2 90.02(8) .
Cl7 Sb1 Cl2 178.36(8) .
Cl1 Sb1 Cl2 88.73(7) .
Cl8 Sb1 Cl4 90.05(10) .
Cl6 Sb1 Cl4 178.81(7) .
Cl7 Sb1 Cl4 90.53(9) .
Cl1 Sb1 Cl4 89.99(8) .
Cl2 Sb1 Cl4 89.46(8) .
N2 Ni1 N3 90.3(2) .
N2 Ni1 N5 89.6(2) .
N3 Ni1 N5 175.4(3) .
N2 Ni1 N4 174.0(3) .
N3 Ni1 N4 90.0(2) .
N5 Ni1 N4 90.6(2) .
C45 N1 C7 119.5(6) .
C45 N1 C15 119.6(6) .
C7 N1 C15 120.9(5) .
C32 N2 C16 104.6(6) .
C32 N2 Ni1 127.0(4) .
C16 N2 Ni1 127.9(5) .
N5 C1 C45 125.3(6) .
N5 C1 C23 112.9(6) .
C45 C1 C23 121.2(6) .
C13 N3 C5 104.5(6) .
C13 N3 Ni1 128.3(4) .
C5 N3 Ni1 126.9(5) .
C11 N4 C3 104.3(5) .
C11 N4 Ni1 127.0(5) .
C3 N4 Ni1 128.4(4) .
C1 N5 C2 104.5(5) .
C1 N5 Ni1 126.7(5) .
C2 N5 Ni1 128.4(4) .
N5 C2 C41 124.4(6) .
N5 C2 C19 109.7(6) .
C41 C2 C19 125.8(7) .
C43 C3 N4 123.8(6) .
C43 C3 C24 127.5(7) .
N4 C3 C24 108.4(6) .
C26 C4 C22 120.6(7) .
N3 C5 C42 125.9(7) .
N3 C5 C20 109.4(6) .
C42 C5 C20 124.4(6) .
C7 C6 C25 119.4(7) .
C7 C6 C23 116.8(6) .
C25 C6 C23 123.5(7) .
C6 C7 C37 118.4(7) .
C6 C7 N1 120.2(6) .
C37 C7 N1 121.3(7) .
C24 C8 C11 104.9(5) .
C24 C8 C18 135.5(6) .
C11 C8 C18 119.5(6) .
C28 C9 C30 119.3(7) .
C28 C9 C41 119.5(7) .
C30 C9 C41 121.1(7) .
C20 C10 C13 107.3(7) .
N4 C11 C8 113.1(6) .
N4 C11 C45 125.0(6) .
C8 C11 C45 121.8(6) .
C21 C12 C33 120.7(7) .
N3 C13 C10 111.2(6) .
N3 C13 C43 125.5(6) .
C10 C13 C43 123.2(7) .
C31 C14 C32 108.7(7) .
C18 C15 C26 119.0(6) .
C18 C15 N1 120.2(6) .
C26 C15 N1 120.8(7) .
C42 C16 N2 125.3(6) .
C42 C16 C31 124.0(6) .
N2 C16 C31 110.7(6) .
C39 C17 C50 120.9(8) .
C15 C18 C36 117.9(6) .
C15 C18 C8 117.5(6) .
C36 C18 C8 124.5(6) .
C23 C19 C2 107.7(6) .
C23 C19 Cl3 123.7(5) .
C2 C19 Cl3 128.6(5) .
C10 C20 C5 107.4(6) .
C12 C21 C47 118.2(8) .
C12 C21 C56 118.8(7) .
C47 C21 C56 123.0(7) .
C36 C22 C4 119.3(7) .
C19 C23 C1 105.1(6) .
C19 C23 C6 135.6(7) .
C1 C23 C6 119.0(6) .
C8 C24 C3 109.4(6) .
C8 C24 Cl5 125.5(5) .
C3 C24 Cl5 125.0(6) .
C34 C25 C6 120.1(8) .
C4 C26 C15 120.3(7) .
C35 C27 C33 121.2(8) .
C9 C28 C38 121.6(8) .
C54 C29 C40 117.5(7) .
C54 C29 C67 121.0(7) .
C40 C29 C67 121.4(8) .
C46 C30 C9 120.8(8) .
C14 C31 C16 106.6(6) .
N2 C32 C41 127.3(7) .
N2 C32 C14 109.3(6) .
C41 C32 C14 122.9(7) .
C12 C33 C27 119.7(7) .
C12 C33 C43 119.5(7) .
C27 C33 C43 120.6(7) .
C25 C34 C48 120.4(8) .
C47 C35 C27 117.0(7) .
C47 C35 C51 123.5(7) .
C27 C35 C51 119.5(8) .
C22 C36 C18 122.3(7) .
C48 C37 C7 120.8(7) .
C65 C38 C28 115.9(8) .
C65 C38 C62 126.1(8) .
C28 C38 C62 118.0(8) .
C17 C39 C40 121.0(7) .
C17 C39 C42 120.0(7) .
C40 C39 C42 119.0(7) .
C39 C40 C29 120.2(8) .
C32 C41 C2 121.0(7) .
C32 C41 C9 117.8(6) .
C2 C41 C9 121.0(6) .
C16 C42 C5 121.8(6) .
C16 C42 C39 119.6(7) .
C5 C42 C39 118.5(7) .
C3 C43 C13 122.2(7) .
C3 C43 C33 123.4(6) .
C13 C43 C33 114.4(6) .
C1 C45 N1 118.7(6) .
C1 C45 C11 122.9(6) .
N1 C45 C11 118.4(6) .
C30 C46 C65 118.0(8) .
C30 C46 C60 120.7(9) .
C65 C46 C60 121.2(8) .
C35 C47 C21 123.2(7) .
C37 C48 C34 120.2(7) .
C66 C49 C59 111.0(8) .
C66 C49 C50 108.7(7) .
C59 C49 C50 111.7(6) .
C66 C49 C63 110.4(6) .
C59 C49 C63 106.8(8) .
C50 C49 C63 108.2(8) .
C17 C50 C54 115.8(8) .
C17 C50 C49 122.9(8) .
C54 C50 C49 121.2(7) .
C70 C51 C35 113.0(8) .
C70 C51 C61 109.3(9) .
C35 C51 C61 110.0(7) .
C70 C51 C53 107.6(9) .
C35 C51 C53 107.4(7) .
C61 C51 C53 109.5(8) .
C29 C54 C50 124.5(7) .
C55 C56 C73 111.4(8) .
C55 C56 C69 106.2(8) .
C73 C56 C69 108.7(8) .
C55 C56 C21 109.1(7) .
C73 C56 C21 111.9(8) .
C69 C56 C21 109.4(7) .
C64 C60 C79 108.3(11) .
C64 C60 C46 114.4(9) .
C79 C60 C46 109.2(10) .
C64 C60 C71 105.6(10) .
C79 C60 C71 108.5(13) .
C46 C60 C71 110.7(10) .
C72 C62 C38 114.6(10) .
C72 C62 C57 111.3(11) .
C38 C62 C57 109.4(8) .
C72 C62 C68 108.3(12) .
C38 C62 C68 108.9(9) .
C57 C62 C68 103.8(9) .
C46 C65 C38 124.2(8) .
C58 C67 C44 109.9(10) .
C58 C67 C29 112.5(9) .
C44 C67 C29 113.8(7) .
C58 C67 C52 107.9(10) .
C44 C67 C52 102.9(10) .
C29 C67 C52 109.2(8) .
Cl11 C81 Cl12 109(2) .
Cl11 Cl11 C81 104(5) 3_757

loop_
_geom_bond_atom_site_label_1
_geom_bond_atom_site_label_2
_geom_bond_distance
_geom_bond_site_symmetry_2
Sb1 Cl8 2.348(2) .
Sb1 Cl6 2.356(3) .
Sb1 Cl7 2.358(2) .
Sb1 Cl1 2.365(2) .
Sb1 Cl2 2.367(2) .
Sb1 Cl4 2.368(2) .
Ni1 N2 1.927(5) .
Ni1 N3 1.929(6) .
Ni1 N5 1.954(6) .
Ni1 N4 1.959(5) .
Cl3 C19 1.720(7) .
Cl5 C24 1.732(7) .
N1 C45 1.388(8) .
N1 C7 1.419(9) .
N1 C15 1.424(9) .
N2 C32 1.371(10) .
N2 C16 1.381(8) .
C1 N5 1.365(8) .
C1 C45 1.382(9) .
C1 C23 1.401(10) .
N3 C13 1.377(9) .
N3 C5 1.378(8) .
N4 C11 1.369(8) .
N4 C3 1.398(9) .
N5 C2 1.383(9) .
C2 C41 1.394(9) .
C2 C19 1.420(10) .
C3 C43 1.389(10) .
C3 C24 1.413(9) .
C4 C26 1.375(10) .
C4 C22 1.377(11) .
C5 C42 1.381(10) .
C5 C20 1.437(11) .
C6 C7 1.395(10) .
C6 C25 1.422(11) .
C6 C23 1.457(9) .
C7 C37 1.415(10) .
C8 C24 1.357(10) .
C8 C11 1.393(9) .
C8 C18 1.445(9) .
C9 C28 1.367(11) .
C9 C30 1.384(11) .
C9 C41 1.484(11) .
C10 C20 1.329(11) .
C10 C13 1.406(10) .
C11 C45 1.395(10) .
C12 C21 1.372(11) .
C12 C33 1.393(11) .
C13 C43 1.409(10) .
C14 C31 1.308(10) .
C14 C32 1.437(10) .
C15 C18 1.401(10) .
C15 C26 1.407(9) .
C16 C42 1.365(11) .
C16 C31 1.428(10) .
C17 C39 1.369(11) .
C17 C50 1.406(10) .
C18 C36 1.404(10) .
C19 C23 1.375(10) .
C21 C47 1.413(11) .
C21 C56 1.539(12) .
C22 C36 1.360(10) .
C25 C34 1.361(11) .
C27 C35 1.398(11) .
C27 C33 1.401(11) .
C28 C38 1.396(12) .
C29 C54 1.361(12) .
C29 C40 1.397(10) .
C29 C67 1.529(12) .
C30 C46 1.361(11) .
C32 C41 1.372(10) .
C33 C43 1.477(10) .
C34 C48 1.396(11) .
C35 C47 1.381(11) .
C35 C51 1.517(12) .
C37 C48 1.362(11) .
C38 C65 1.371(13) .
C38 C62 1.522(13) .
C39 C40 1.387(11) .
C39 C42 1.500(9) .
C44 C67 1.510(15) .
C46 C65 1.365(13) .
C46 C60 1.537(13) .
C49 C66 1.515(13) .
C49 C59 1.531(12) .
C49 C50 1.533(13) .
C49 C63 1.543(13) .
C50 C54 1.407(12) .
C51 C70 1.498(14) .
C51 C61 1.531(14) .
C51 C53 1.549(13) .
C52 C67 1.547(14) .
C55 C56 1.526(12) .
C56 C73 1.529(13) .
C56 C69 1.531(12) .
C57 C62 1.534(13) .
C58 C67 1.441(14) .
C60 C64 1.483(14) .
C60 C79 1.490(19) .
C60 C71 1.537(19) .
C62 C72 1.447(17) .
C62 C68 1.584(19) .
C81 Cl11 1.70(3) .
C81 Cl12 1.72(2) .
Cl11 Cl11 1.34(8) 3_757

loop_
_geom_torsion_atom_site_label_1
_geom_torsion_atom_site_label_2
_geom_torsion_atom_site_label_3
_geom_torsion_atom_site_label_4
_geom_torsion
_geom_torsion_site_symmetry_4
C45 C1 N5 C2 168.0(7) .
C23 C1 N5 C2 -2.7(8) .
C45 C1 N5 Ni1 -18.0(10) .
C23 C1 N5 Ni1 171.3(5) .
C1 N5 C2 C41 -175.6(7) .
Ni1 N5 C2 C41 10.5(10) .
C1 N5 C2 C19 1.7(8) .
Ni1 N5 C2 C19 -172.1(5) .
C11 N4 C3 C43 -172.1(7) .
Ni1 N4 C3 C43 14.3(11) .
C11 N4 C3 C24 1.8(8) .
Ni1 N4 C3 C24 -171.8(5) .
C13 N3 C5 C42 170.6(8) .
Ni1 N3 C5 C42 -15.2(11) .
C13 N3 C5 C20 -3.4(8) .
Ni1 N3 C5 C20 170.8(5) .
C25 C6 C7 C37 -7.7(11) .
C23 C6 C7 C37 166.5(7) .
C25 C6 C7 N1 176.3(7) .
C23 C6 C7 N1 -9.5(11) .
C45 N1 C7 C6 23.1(10) .
C15 N1 C7 C6 -156.5(7) .
C45 N1 C7 C37 -152.8(7) .
C15 N1 C7 C37 27.6(10) .
C3 N4 C11 C8 -1.7(8) .
Ni1 N4 C11 C8 172.0(5) .
C3 N4 C11 C45 173.5(7) .
Ni1 N4 C11 C45 -12.8(10) .
C24 C8 C11 N4 0.9(9) .
C18 C8 C11 N4 -176.5(6) .
C24 C8 C11 C45 -174.5(7) .
C18 C8 C11 C45 8.2(11) .
C5 N3 C13 C10 2.7(9) .
Ni1 N3 C13 C10 -171.4(6) .
C5 N3 C13 C43 -173.4(8) .
Ni1 N3 C13 C43 12.4(12) .
C20 C10 C13 N3 -1.0(10) .
C20 C10 C13 C43 175.3(8) .
C45 N1 C15 C18 19.7(10) .
C7 N1 C15 C18 -160.7(7) .
C45 N1 C15 C26 -157.4(7) .
C7 N1 C15 C26 22.1(10) .
C32 N2 C16 C42 175.5(8) .
Ni1 N2 C16 C42 -12.5(11) .
C32 N2 C16 C31 -2.9(8) .
Ni1 N2 C16 C31 169.1(5) .
C26 C15 C18 C36 -7.2(11) .
N1 C15 C18 C36 175.6(7) .
C26 C15 C18 C8 169.4(7) .
N1 C15 C18 C8 -7.8(10) .
C24 C8 C18 C15 177.9(8) .
C11 C8 C18 C15 -5.8(11) .
C24 C8 C18 C36 -5.7(14) .
C11 C8 C18 C36 170.6(7) .
N5 C2 C19 C23 -0.2(9) .
C41 C2 C19 C23 177.1(7) .
N5 C2 C19 Cl3 -179.5(6) .
C41 C2 C19 Cl3 -2.2(12) .
C13 C10 C20 C5 -1.2(10) .
N3 C5 C20 C10 3.0(10) .
C42 C5 C20 C10 -171.1(8) .
C33 C12 C21 C47 -1.8(10) .
C33 C12 C21 C56 179.2(6) .
C26 C4 C22 C36 -4.3(12) .
C2 C19 C23 C1 -1.4(8) .
Cl3 C19 C23 C1 178.0(6) .
C2 C19 C23 C6 173.1(8) .
Cl3 C19 C23 C6 -7.5(14) .
N5 C1 C23 C19 2.7(9) .
C45 C1 C23 C19 -168.5(7) .
N5 C1 C23 C6 -173.0(6) .
C45 C1 C23 C6 15.8(11) .
C7 C6 C23 C19 176.6(8) .
C25 C6 C23 C19 -9.5(14) .
C7 C6 C23 C1 -9.4(11) .
C25 C6 C23 C1 164.5(7) .
C11 C8 C24 C3 0.4(9) .
C18 C8 C24 C3 177.0(8) .
C11 C8 C24 Cl5 -175.8(6) .
C18 C8 C24 Cl5 0.8(14) .
C43 C3 C24 C8 172.3(8) .
N4 C3 C24 C8 -1.4(9) .
C43 C3 C24 Cl5 -11.5(12) .
N4 C3 C24 Cl5 174.8(5) .
C7 C6 C25 C34 1.8(12) .
C23 C6 C25 C34 -171.9(8) .
C22 C4 C26 C15 -3.3(11) .
C18 C15 C26 C4 9.1(11) .
N1 C15 C26 C4 -173.8(7) .
C30 C9 C28 C38 2.4(11) .
C41 C9 C28 C38 -174.8(7) .
C28 C9 C30 C46 -0.8(11) .
C41 C9 C30 C46 176.4(7) .
C32 C14 C31 C16 -1.0(9) .
C42 C16 C31 C14 -175.9(8) .
N2 C16 C31 C14 2.5(9) .
C16 N2 C32 C41 -169.6(8) .
Ni1 N2 C32 C41 18.3(11) .
C16 N2 C32 C14 2.3(8) .
Ni1 N2 C32 C14 -169.9(5) .
C31 C14 C32 N2 -0.8(9) .
C31 C14 C32 C41 171.5(8) .
C21 C12 C33 C27 1.1(10) .
C21 C12 C33 C43 176.5(6) .
C35 C27 C33 C12 1.6(10) .
C35 C27 C33 C43 -173.7(6) .
C6 C25 C34 C48 3.4(12) .
C33 C27 C35 C47 -3.4(10) .
C33 C27 C35 C51 175.2(7) .
C4 C22 C36 C18 6.0(12) .
C15 C18 C36 C22 -0.2(11) .
C8 C18 C36 C22 -176.6(7) .
C6 C7 C37 C48 8.6(11) .
N1 C7 C37 C48 -175.4(7) .
C9 C28 C38 C65 -1.4(12) .
C9 C28 C38 C62 177.1(8) .
C50 C17 C39 C40 1.4(13) .
C50 C17 C39 C42 178.6(8) .
C17 C39 C40 C29 0.1(12) .
C42 C39 C40 C29 -177.1(8) .
C54 C29 C40 C39 -1.3(13) .
C67 C29 C40 C39 178.1(8) .
N2 C32 C41 C2 -8.6(12) .
C14 C32 C41 C2 -179.4(7) .
N2 C32 C41 C9 166.0(7) .
C14 C32 C41 C9 -4.8(11) .
N5 C2 C41 C32 -6.2(11) .
C19 C2 C41 C32 176.9(7) .
N5 C2 C41 C9 179.4(7) .
C19 C2 C41 C9 2.5(11) .
C28 C9 C41 C32 -85.9(9) .
C30 C9 C41 C32 96.8(9) .
C28 C9 C41 C2 88.7(9) .
C30 C9 C41 C2 -88.5(9) .
N2 C16 C42 C5 8.9(13) .
C31 C16 C42 C5 -172.9(8) .
N2 C16 C42 C39 -171.9(7) .
C31 C16 C42 C39 6.3(12) .
N3 C5 C42 C16 5.3(13) .
C20 C5 C42 C16 178.4(8) .
N3 C5 C42 C39 -173.9(7) .
C20 C5 C42 C39 -0.8(12) .
C17 C39 C42 C16 -121.9(9) .
C40 C39 C42 C16 55.3(11) .
C17 C39 C42 C5 57.2(11) .
C40 C39 C42 C5 -125.5(8) .
N4 C3 C43 C13 -4.7(12) .
C24 C3 C43 C13 -177.5(8) .
N4 C3 C43 C33 179.1(7) .
C24 C3 C43 C33 6.3(13) .
N3 C13 C43 C3 -8.8(13) .
C10 C13 C43 C3 175.5(8) .
N3 C13 C43 C33 167.7(7) .
C10 C13 C43 C33 -8.0(12) .
C12 C33 C43 C3 85.3(9) .
C27 C33 C43 C3 -99.4(9) .
C12 C33 C43 C13 -91.2(9) .
C27 C33 C43 C13 84.1(9) .
N5 C1 C45 N1 -172.6(7) .
C23 C1 C45 N1 -2.6(10) .
N5 C1 C45 C11 7.5(11) .
C23 C1 C45 C11 177.5(7) .
C7 N1 C45 C1 -16.7(10) .
C15 N1 C45 C1 162.9(6) .
C7 N1 C45 C11 163.1(6) .
C15 N1 C45 C11 -17.3(10) .
N4 C11 C45 C1 8.5(11) .
C8 C11 C45 C1 -176.7(7) .
N4 C11 C45 N1 -171.3(6) .
C8 C11 C45 N1 3.5(10) .
C9 C30 C46 C65 -1.8(13) .
C9 C30 C46 C60 -179.1(8) .
C27 C35 C47 C21 2.6(11) .
C51 C35 C47 C21 -175.9(7) .
C12 C21 C47 C35 0.0(10) .
C56 C21 C47 C35 178.9(7) .
C7 C37 C48 C34 -3.5(12) .
C25 C34 C48 C37 -2.6(12) .
C39 C17 C50 C54 -1.6(13) .
C39 C17 C50 C49 179.0(8) .
C66 C49 C50 C17 120.3(9) .
C59 C49 C50 C17 -2.5(13) .
C63 C49 C50 C17 -119.8(9) .
C66 C49 C50 C54 -59.2(11) .
C59 C49 C50 C54 178.0(9) .
C63 C49 C50 C54 60.8(11) .
C47 C35 C51 C70 -4.4(13) .
C27 C35 C51 C70 177.1(9) .
C47 C35 C51 C61 -126.8(8) .
C27 C35 C51 C61 54.7(10) .
C47 C35 C51 C53 114.1(9) .
C27 C35 C51 C53 -64.4(10) .
C40 C29 C54 C50 1.1(14) .
C67 C29 C54 C50 -178.3(9) .
C17 C50 C54 C29 0.3(14) .
C49 C50 C54 C29 179.8(9) .
C12 C21 C56 C55 57.7(9) .
C47 C21 C56 C55 -121.2(8) .
C12 C21 C56 C73 -178.6(8) .
C47 C21 C56 C73 2.5(11) .
C12 C21 C56 C69 -58.0(9) .
C47 C21 C56 C69 123.1(8) .
C30 C46 C60 C64 148.0(10) .
C65 C46 C60 C64 -29.2(15) .
C30 C46 C60 C79 -90.5(14) .
C65 C46 C60 C79 92.3(14) .
C30 C46 C60 C71 28.9(15) .
C65 C46 C60 C71 -148.3(12) .
C65 C38 C62 C72 -2.8(18) .
C28 C38 C62 C72 178.8(13) .
C65 C38 C62 C57 122.9(11) .
C28 C38 C62 C57 -55.5(13) .
C65 C38 C62 C68 -124.4(12) .
C28 C38 C62 C68 57.3(11) .
C30 C46 C65 C38 2.9(15) .
C60 C46 C65 C38 -179.8(10) .
C28 C38 C65 C46 -1.4(14) .
C62 C38 C65 C46 -179.7(10) .
C54 C29 C67 C58 -55.1(14) .
C40 C29 C67 C58 125.5(11) .
C54 C29 C67 C44 179.1(10) .
C40 C29 C67 C44 -0.3(13) .
C54 C29 C67 C52 64.7(12) .
C40 C29 C67 C52 -114.7(10) .
Cl12 C81 Cl11 Cl11 176(4) 3_757
